data_4069783
loop_
_publ_author_name
'Axenov, Kirill V.'
'Kehr, Gerald'
'Fr\"ohlich, Roland'
'Erker, Gerhard'

_publ_section_title
;
 Functional Group Chemistry at the Group 4 Bent Metallocene Frameworks:
 Formation and &#x201C;Metal-Free&#x201D; Catalytic Hydrogenation of
 Bis(imino-Cp)zirconium Complexes
;
_journal_issue 17
_journal_name_full Organometallics
_journal_page_first 5148
_journal_paper_doi 10.1021/om9004093
_journal_volume 28
_journal_year 2009
_chemical_formula_sum 'C50 H58 N2 Zr'
_chemical_formula_weight 778.20
_chemical_name_systematic
; 
 ? 
;
_space_group_IT_number 19
_symmetry_cell_setting orthorhombic
_symmetry_space_group_name_Hall 'P 2ac 2ab'
_symmetry_space_group_name_H-M 'P 21 21 21'
_atom_sites_solution_hydrogens geom
_atom_sites_solution_primary direct
_atom_sites_solution_secondary difmap
_audit_creation_method SHELXL-97
_cell_angle_alpha 90.00
_cell_angle_beta 90.00
_cell_angle_gamma 90.00
_cell_formula_units_Z 4
_cell_length_a 11.620(1)
_cell_length_b 12.127(1)
_cell_length_c 31.003(1)
_cell_measurement_reflns_used 8868
_cell_measurement_temperature 223(2)
_cell_measurement_theta_max 26.73
_cell_measurement_theta_min 0.41
_cell_volume 4368.8(5)
_computing_cell_refinement 'Collect (Nonius B.V., 1998)'
_computing_data_collection 'Collect (Nonius B.V., 1998)'
_computing_data_reduction 'Denzo-SMN (Otwinowski & Minor, 1997)'
_computing_molecular_graphics 'XP (Bruker-AXS, 2000)'
_computing_publication_material 'SHELXL-97 (Sheldrick, 1997)'
_computing_structure_refinement 'SHELXL-97 (Sheldrick, 1997)'
_computing_structure_solution 'SHELXS-97 (Sheldrick, 1990)'
_diffrn_ambient_temperature 223(2)
_diffrn_measured_fraction_theta_full 0.999
_diffrn_measured_fraction_theta_max 0.999
_diffrn_measurement_device_type 'Nonius KappaCCD'
_diffrn_radiation_monochromator graphite
_diffrn_radiation_source 'rotating anode Nonius FR591'
_diffrn_radiation_type MoK\a
_diffrn_radiation_wavelength 0.71073
_diffrn_reflns_av_R_equivalents 0.078
_diffrn_reflns_av_sigmaI/netI 0.0817
_diffrn_reflns_limit_h_max 14
_diffrn_reflns_limit_h_min -14
_diffrn_reflns_limit_k_max 15
_diffrn_reflns_limit_k_min -15
_diffrn_reflns_limit_l_max 38
_diffrn_reflns_limit_l_min -38
_diffrn_reflns_number 32769
_diffrn_reflns_theta_full 26.30
_diffrn_reflns_theta_max 26.30
_diffrn_reflns_theta_min 1.87
_exptl_absorpt_coefficient_mu 0.286
_exptl_absorpt_correction_T_max 0.9665
_exptl_absorpt_correction_T_min 0.9192
_exptl_absorpt_correction_type multi-scan
_exptl_absorpt_process_details 'Denzo (Otwinowski, Borek, Majewski & Minor, 2003)'
_exptl_crystal_colour orange
_exptl_crystal_density_diffrn 1.183
_exptl_crystal_density_method 'not measured'
_exptl_crystal_description plate
_exptl_crystal_F_000 1648
_exptl_crystal_size_max 0.30
_exptl_crystal_size_mid 0.30
_exptl_crystal_size_min 0.12
_refine_diff_density_max 0.526
_refine_diff_density_min -0.529
_refine_diff_density_rms 0.058
_refine_ls_abs_structure_details 'Flack H D (1983), Acta Cryst. A39, 876-881'
_refine_ls_abs_structure_Flack 0.03(5)
_refine_ls_extinction_method none
_refine_ls_goodness_of_fit_ref 1.030
_refine_ls_hydrogen_treatment riding
_refine_ls_matrix_type full
_refine_ls_number_parameters 501
_refine_ls_number_reflns 8831
_refine_ls_number_restraints 9
_refine_ls_restrained_S_all 1.032
_refine_ls_R_factor_all 0.1220
_refine_ls_R_factor_gt 0.0558
_refine_ls_shift/su_max 0.001
_refine_ls_shift/su_mean 0.000
_refine_ls_structure_factor_coef Fsqd
_refine_ls_weighting_details 'calc w=1/[\s^2^(Fo^2^)+(0.0607P)^2^+1.4370P] where P=(Fo^2^+2Fc^2^)/3'
_refine_ls_weighting_scheme calc
_refine_ls_wR_factor_gt 0.1143
_refine_ls_wR_factor_ref 0.1407
_reflns_number_gt 5228
_reflns_number_total 8831
_reflns_threshold_expression >2sigma(I)
_cod_data_source_file om9004093_si_002.cif
_cod_data_source_block erk3926
_cod_original_sg_symbol_H-M P212121
_cod_database_code 4069783

loop_
_symmetry_equiv_pos_as_xyz
'x, y, z'
'-x+1/2, -y, z+1/2'
'-x, y+1/2, -z+1/2'
'x+1/2, -y+1/2, -z'

loop_
_atom_site_label
_atom_site_type_symbol
_atom_site_fract_x
_atom_site_fract_y
_atom_site_fract_z
_atom_site_U_iso_or_equiv
_atom_site_adp_type
_atom_site_occupancy
_atom_site_symmetry_multiplicity
_atom_site_calc_flag
_atom_site_refinement_flags
_atom_site_disorder_assembly
_atom_site_disorder_group
Zr Zr -0.49132(4) 0.20266(4) 1.124909(13) 0.05236(16) Uani 1 1 d . A .
C1A C -0.6027(8) 0.2304(6) 1.1959(2) 0.107(3) Uani 1 1 d D . .
C2A C -0.4867(8) 0.2565(5) 1.20332(16) 0.086(2) Uani 1 1 d . A .
H2A H -0.4364 0.2180 1.2217 0.103 Uiso 1 1 calc R . .
C3A C -0.4585(6) 0.3489(4) 1.17892(17) 0.0699(18) Uani 1 1 d . . .
H3A H -0.3862 0.3834 1.1778 0.084 Uiso 1 1 calc R A .
C4A C -0.5580(5) 0.3815(5) 1.15610(18) 0.0689(16) Uani 1 1 d . A .
H4A H -0.5639 0.4422 1.1374 0.083 Uiso 1 1 calc R . .
C5A C -0.6457(6) 0.3079(7) 1.1662(2) 0.098(2) Uani 1 1 d . A .
H5A H -0.7210 0.3097 1.1551 0.117 Uiso 1 1 calc R . .
C6A C -0.6990(8) 0.1580(8) 1.2121(3) 0.065(4) Uani 0.677(18) 1 d PD A 1
H6A H -0.7763 0.1635 1.2034 0.078 Uiso 0.677(18) 1 calc PR A 1
N1A N -0.6612(7) 0.0898(7) 1.2386(3) 0.063(4) Uani 0.677(18) 1 d PD A 1
C6C C -0.6233(15) 0.1316(13) 1.2246(6) 0.058(7) Uani 0.323(18) 1 d PD A 2
H6C H -0.5649 0.0964 1.2404 0.070 Uiso 0.323(18) 1 calc PR A 2
N1C N -0.7257(13) 0.1017(11) 1.2250(4) 0.048(6) Uani 0.323(18) 1 d PD A 2
C7A C -0.7510(6) 0.0206(5) 1.25798(19) 0.0695(19) Uani 1 1 d D . .
C8A C -0.7829(6) 0.0477(5) 1.29966(19) 0.0741(17) Uani 1 1 d . A .
C9A C -0.8463(5) -0.0277(5) 1.32377(19) 0.0752(17) Uani 1 1 d . . .
H9A H -0.8732 -0.0082 1.3513 0.090 Uiso 1 1 calc R A .
C10A C -0.8697(6) -0.1310(6) 1.3074(2) 0.0821(19) Uani 1 1 d . A .
H10A H -0.9081 -0.1831 1.3246 0.099 Uiso 1 1 calc R . .
C11A C -0.8376(6) -0.1581(5) 1.2665(2) 0.0774(18) Uani 1 1 d . . .
H11A H -0.8576 -0.2276 1.2553 0.093 Uiso 1 1 calc R A .
C12A C -0.7754(6) -0.0844(5) 1.24076(18) 0.0705(17) Uani 1 1 d . A .
C13A C -0.7534(9) 0.1609(5) 1.3181(2) 0.116(3) Uani 1 1 d . . .
H13A H -0.7134 0.2038 1.2954 0.139 Uiso 1 1 calc R A .
C14A C -0.8643(13) 0.2211(8) 1.3298(5) 0.245(7) Uani 1 1 d . A .
H14A H -0.8808 0.2105 1.3601 0.367 Uiso 1 1 calc R . .
H14B H -0.9272 0.1920 1.3127 0.367 Uiso 1 1 calc R . .
H14C H -0.8554 0.2992 1.3239 0.367 Uiso 1 1 calc R . .
C15A C -0.6787(12) 0.1565(9) 1.3562(5) 0.255(8) Uani 1 1 d . A .
H15A H -0.7234 0.1732 1.3818 0.382 Uiso 1 1 calc R . .
H15B H -0.6173 0.2102 1.3532 0.382 Uiso 1 1 calc R . .
H15C H -0.6458 0.0833 1.3588 0.382 Uiso 1 1 calc R . .
C16A C -0.7402(6) -0.1173(5) 1.19535(18) 0.0808(19) Uani 1 1 d . . .
H16A H -0.7140 -0.0495 1.1805 0.097 Uiso 1 1 calc R A .
C17A C -0.8400(9) -0.1638(8) 1.1694(2) 0.154(4) Uani 1 1 d . A .
H17A H -0.8351 -0.2436 1.1690 0.231 Uiso 1 1 calc R . .
H17B H -0.8365 -0.1359 1.1401 0.231 Uiso 1 1 calc R . .
H17C H -0.9121 -0.1416 1.1826 0.231 Uiso 1 1 calc R . .
C18A C -0.6433(8) -0.1963(7) 1.1946(2) 0.117(3) Uani 1 1 d . A .
H18A H -0.5840 -0.1719 1.2144 0.176 Uiso 1 1 calc R . .
H18B H -0.6119 -0.2002 1.1656 0.176 Uiso 1 1 calc R . .
H18C H -0.6706 -0.2687 1.2032 0.176 Uiso 1 1 calc R . .
C21A C -0.4203(5) 0.0401(4) 1.15417(16) 0.0633(15) Uani 1 1 d . . .
H21A H -0.4847 0.0055 1.1695 0.076 Uiso 1 1 calc R A .
H21B H -0.4022 -0.0082 1.1297 0.076 Uiso 1 1 calc R . .
C22A C -0.3183(6) 0.0344(4) 1.18419(18) 0.0717(17) Uani 1 1 d . A .
C23A C -0.2076(6) 0.0506(5) 1.16971(19) 0.0726(17) Uani 1 1 d . . .
H23A H -0.1956 0.0661 1.1403 0.087 Uiso 1 1 calc R A .
C24A C -0.1123(6) 0.0448(5) 1.1972(2) 0.088(2) Uani 1 1 d . A .
H24A H -0.0377 0.0559 1.1863 0.106 Uiso 1 1 calc R . .
C25A C -0.1287(8) 0.0229(5) 1.2403(2) 0.093(2) Uani 1 1 d . . .
H25A H -0.0655 0.0209 1.2592 0.112 Uiso 1 1 calc R A .
C26A C -0.2378(9) 0.0038(7) 1.2556(2) 0.098(3) Uani 1 1 d . A .
H26A H -0.2490 -0.0159 1.2846 0.118 Uiso 1 1 calc R . .
C27A C -0.3310(7) 0.0137(6) 1.2283(2) 0.092(2) Uani 1 1 d . . .
H27A H -0.4055 0.0062 1.2398 0.111 Uiso 1 1 calc R A .
C1B C -0.4587(4) 0.2978(4) 1.05376(14) 0.0472(11) Uani 1 1 d D . .
C2B C -0.4298(4) 0.1862(4) 1.04669(14) 0.0500(12) Uani 1 1 d . A .
H2B H -0.4690 0.1361 1.0288 0.060 Uiso 1 1 calc R . .
C3B C -0.3299(5) 0.1643(4) 1.07182(16) 0.0570(14) Uani 1 1 d . . .
H3B H -0.2908 0.0965 1.0732 0.068 Uiso 1 1 calc R A .
C4B C -0.2998(4) 0.2595(4) 1.09391(16) 0.0536(13) Uani 1 1 d . A .
H4B H -0.2370 0.2667 1.1128 0.064 Uiso 1 1 calc R . .
C5B C -0.3783(4) 0.3435(4) 1.08341(15) 0.0496(12) Uani 1 1 d . A .
H5B H -0.3778 0.4162 1.0940 0.059 Uiso 1 1 calc R . .
C6B C -0.5529(4) 0.3580(4) 1.03262(15) 0.0518(13) Uani 1 1 d D A .
H6B H -0.5973 0.3211 1.0118 0.062 Uiso 1 1 calc R . .
N1B N -0.5764(3) 0.4556(3) 1.04115(12) 0.0516(10) Uani 1 1 d D . .
C7B C -0.6625(4) 0.5091(4) 1.01513(16) 0.0492(13) Uani 1 1 d D A .
C8B C -0.6300(4) 0.5551(4) 0.97651(16) 0.0498(12) Uani 1 1 d . . .
C9B C -0.7134(4) 0.6096(4) 0.95222(17) 0.0525(13) Uani 1 1 d . A .
H9B H -0.6926 0.6433 0.9261 0.063 Uiso 1 1 calc R . .
C10B C -0.8267(5) 0.6147(5) 0.96605(19) 0.0622(15) Uani 1 1 d . . .
H10B H -0.8831 0.6489 0.9489 0.075 Uiso 1 1 calc R A .
C11B C -0.8554(4) 0.5695(4) 1.00479(18) 0.0541(14) Uani 1 1 d . A .
H11B H -0.9317 0.5759 1.0145 0.065 Uiso 1 1 calc R . .
C12B C -0.7759(5) 0.5141(4) 1.03069(16) 0.0532(13) Uani 1 1 d . . .
C13B C -0.5057(5) 0.5523(4) 0.96064(14) 0.0561(12) Uani 1 1 d . A .
H13B H -0.4569 0.5302 0.9854 0.067 Uiso 1 1 calc R . .
C14B C -0.4907(6) 0.4659(5) 0.92582(19) 0.0854(17) Uani 1 1 d . . .
H14D H -0.5307 0.4892 0.8999 0.128 Uiso 1 1 calc R A .
H14E H -0.5223 0.3963 0.9357 0.128 Uiso 1 1 calc R . .
H14F H -0.4095 0.4568 0.9195 0.128 Uiso 1 1 calc R . .
C15B C -0.4645(5) 0.6645(5) 0.9457(2) 0.0826(18) Uani 1 1 d . . .
H15D H -0.3833 0.6606 0.9385 0.124 Uiso 1 1 calc R A .
H15E H -0.4759 0.7180 0.9685 0.124 Uiso 1 1 calc R . .
H15F H -0.5078 0.6868 0.9204 0.124 Uiso 1 1 calc R . .
C16B C -0.8093(5) 0.4676(5) 1.07413(17) 0.0662(15) Uani 1 1 d . A .
H16B H -0.7428 0.4247 1.0849 0.079 Uiso 1 1 calc R . .
C17B C -0.8319(9) 0.5588(6) 1.1062(2) 0.134(3) Uani 1 1 d . . .
H17D H -0.7658 0.6077 1.1073 0.201 Uiso 1 1 calc R A .
H17E H -0.8449 0.5272 1.1345 0.201 Uiso 1 1 calc R . .
H17F H -0.8993 0.6001 1.0974 0.201 Uiso 1 1 calc R . .
C18B C -0.9119(6) 0.3893(7) 1.0722(2) 0.114(3) Uani 1 1 d . . .
H18D H -0.9753 0.4252 1.0575 0.172 Uiso 1 1 calc R A .
H18E H -0.9353 0.3701 1.1013 0.172 Uiso 1 1 calc R . .
H18F H -0.8903 0.3230 1.0567 0.172 Uiso 1 1 calc R . .
C21B C -0.6622(4) 0.1311(4) 1.09779(16) 0.0581(14) Uani 1 1 d . . .
H21C H -0.7042 0.0998 1.1223 0.070 Uiso 1 1 calc R A .
H21D H -0.7076 0.1937 1.0874 0.070 Uiso 1 1 calc R . .
C22B C -0.6634(4) 0.0484(4) 1.06378(17) 0.0541(13) Uani 1 1 d . A .
C23B C -0.6980(5) 0.0705(5) 1.02141(19) 0.0615(15) Uani 1 1 d . . .
H23B H -0.7190 0.1429 1.0141 0.074 Uiso 1 1 calc R A .
C24B C -0.7026(5) -0.0098(6) 0.9899(2) 0.0731(18) Uani 1 1 d . A .
H24B H -0.7264 0.0085 0.9619 0.088 Uiso 1 1 calc R . .
C25B C -0.6729(5) -0.1142(6) 0.9994(2) 0.078(2) Uani 1 1 d . . .
H25B H -0.6758 -0.1685 0.9778 0.094 Uiso 1 1 calc R A .
C26B C -0.6386(5) -0.1420(5) 1.0402(2) 0.0757(18) Uani 1 1 d . A .
H26B H -0.6189 -0.2154 1.0467 0.091 Uiso 1 1 calc R . .
C27B C -0.6329(5) -0.0611(5) 1.07230(19) 0.0669(15) Uani 1 1 d . . .
H27B H -0.6081 -0.0807 1.1001 0.080 Uiso 1 1 calc R A .

loop_
_atom_site_aniso_label
_atom_site_aniso_U_11
_atom_site_aniso_U_22
_atom_site_aniso_U_33
_atom_site_aniso_U_23
_atom_site_aniso_U_13
_atom_site_aniso_U_12
Zr 0.0575(3) 0.0539(2) 0.0456(2) -0.0022(2) 0.0028(3) -0.0077(3)
C1A 0.163(9) 0.083(5) 0.076(5) -0.031(4) 0.062(5) -0.075(5)
C2A 0.151(7) 0.066(3) 0.041(3) -0.003(3) -0.005(4) -0.015(5)
C3A 0.093(5) 0.058(3) 0.059(3) -0.009(3) -0.005(3) -0.012(3)
C4A 0.076(4) 0.064(4) 0.066(4) -0.014(3) 0.022(3) -0.003(3)
C5A 0.090(5) 0.112(6) 0.090(5) -0.047(5) 0.057(4) -0.038(5)
C6A 0.078(9) 0.073(8) 0.044(6) -0.001(5) -0.005(5) 0.023(6)
N1A 0.095(11) 0.046(6) 0.047(6) 0.011(4) 0.001(5) 0.021(6)
C6C 0.080(17) 0.052(16) 0.042(14) 0.003(11) -0.011(12) 0.005(12)
N1C 0.068(12) 0.037(10) 0.038(10) 0.026(7) -0.003(8) 0.019(9)
C7A 0.089(5) 0.058(4) 0.062(4) 0.004(3) 0.023(4) 0.007(3)
C8A 0.088(5) 0.056(3) 0.078(4) 0.009(3) 0.025(3) 0.008(3)
C9A 0.077(5) 0.076(4) 0.073(4) 0.019(3) 0.024(3) 0.014(4)
C10A 0.072(5) 0.087(5) 0.087(5) 0.030(4) 0.001(4) -0.014(4)
C11A 0.093(5) 0.069(4) 0.071(4) 0.017(3) -0.010(4) -0.016(3)
C12A 0.090(5) 0.060(4) 0.062(4) 0.010(3) -0.003(3) 0.003(3)
C13A 0.193(9) 0.059(4) 0.097(5) -0.017(4) 0.082(6) -0.018(5)
C14A 0.286(17) 0.115(9) 0.334(17) -0.070(10) 0.012(14) 0.094(11)
C15A 0.252(16) 0.131(9) 0.38(2) -0.123(11) -0.153(15) 0.017(9)
C16A 0.120(6) 0.062(4) 0.060(4) 0.006(3) -0.003(4) 0.004(4)
C17A 0.161(9) 0.202(10) 0.099(6) -0.031(6) -0.053(6) 0.059(8)
C18A 0.162(8) 0.122(6) 0.068(4) 0.019(4) 0.010(4) 0.033(7)
C21A 0.070(4) 0.070(3) 0.050(3) 0.012(3) -0.010(3) -0.009(3)
C22A 0.091(5) 0.059(4) 0.065(4) 0.011(3) -0.004(3) -0.010(3)
C23A 0.074(5) 0.080(4) 0.064(4) 0.011(3) -0.005(3) 0.017(4)
C24A 0.083(5) 0.086(5) 0.096(5) 0.016(4) -0.007(4) 0.023(4)
C25A 0.118(7) 0.073(4) 0.088(5) 0.009(4) -0.037(5) 0.010(4)
C26A 0.129(8) 0.098(6) 0.068(5) 0.036(4) -0.023(5) -0.010(6)
C27A 0.104(6) 0.103(5) 0.069(4) 0.023(4) -0.006(4) -0.020(4)
C1B 0.043(3) 0.051(3) 0.047(2) 0.001(2) 0.002(2) 0.010(3)
C2B 0.053(3) 0.052(3) 0.045(3) -0.004(2) 0.000(2) 0.006(3)
C3B 0.055(4) 0.051(3) 0.066(3) 0.011(3) 0.003(3) 0.015(3)
C4B 0.043(3) 0.057(3) 0.061(3) 0.005(3) -0.001(2) 0.000(3)
C5B 0.043(3) 0.051(3) 0.055(3) 0.001(2) 0.002(2) -0.002(2)
C6B 0.047(3) 0.057(3) 0.051(3) -0.004(2) 0.002(2) 0.002(2)
N1B 0.040(2) 0.054(3) 0.060(3) -0.002(2) -0.004(2) 0.006(2)
C7B 0.039(3) 0.046(3) 0.063(3) -0.001(3) -0.006(3) 0.007(2)
C8B 0.038(3) 0.050(3) 0.061(3) -0.003(3) -0.004(2) 0.003(2)
C9B 0.039(3) 0.045(3) 0.073(3) 0.010(3) -0.005(3) -0.007(2)
C10B 0.053(4) 0.056(3) 0.078(4) 0.006(3) -0.009(3) 0.006(3)
C11B 0.036(3) 0.049(3) 0.077(4) -0.006(3) -0.005(3) 0.008(3)
C12B 0.046(3) 0.050(3) 0.063(3) -0.003(3) -0.001(3) -0.002(3)
C13B 0.037(3) 0.070(3) 0.061(3) 0.007(2) 0.000(3) 0.001(3)
C14B 0.048(3) 0.104(4) 0.105(4) -0.023(3) 0.008(4) 0.006(4)
C15B 0.054(4) 0.085(4) 0.108(5) 0.009(4) 0.005(3) -0.009(3)
C16B 0.055(4) 0.078(4) 0.065(3) -0.002(3) -0.001(3) 0.008(3)
C17B 0.229(11) 0.097(5) 0.076(5) -0.018(4) 0.017(6) 0.028(6)
C18B 0.100(6) 0.159(7) 0.084(5) 0.021(5) 0.005(4) -0.044(6)
C21B 0.044(3) 0.062(3) 0.068(3) -0.002(3) 0.004(3) -0.003(3)
C22B 0.034(3) 0.060(3) 0.067(4) -0.007(3) 0.003(2) -0.007(2)
C23B 0.046(4) 0.064(4) 0.075(4) -0.004(3) -0.003(3) 0.002(3)
C24B 0.053(4) 0.089(5) 0.077(4) -0.015(4) -0.010(3) -0.004(4)
C25B 0.045(4) 0.084(5) 0.106(6) -0.037(4) 0.000(4) -0.013(3)
C26B 0.046(4) 0.061(4) 0.120(6) -0.021(4) 0.014(4) -0.010(3)
C27B 0.046(3) 0.073(4) 0.082(4) 0.001(3) -0.001(3) -0.015(3)

loop_
_atom_type_symbol
_atom_type_description
_atom_type_scat_dispersion_real
_atom_type_scat_dispersion_imag
_atom_type_scat_source
C C 0.0033 0.0016 'International Tables Vol C Tables 4.2.6.8 and 6.1.1.4'
H H 0.0000 0.0000 'International Tables Vol C Tables 4.2.6.8 and 6.1.1.4'
N N 0.0061 0.0033 'International Tables Vol C Tables 4.2.6.8 and 6.1.1.4'
Zr Zr -2.9673 0.5597 'International Tables Vol C Tables 4.2.6.8 and 6.1.1.4'

loop_
_geom_angle_atom_site_label_1
_geom_angle_atom_site_label_2
_geom_angle_atom_site_label_3
_geom_angle
C21A Zr C21B 97.34(19)
C21A Zr C3A 106.86(19)
C21B Zr C3A 130.2(2)
C21A Zr C4A 134.1(2)
C21B Zr C4A 101.5(2)
C3A Zr C4A 33.02(19)
C21A Zr C5B 126.32(19)
C21B Zr C5B 121.05(17)
C3A Zr C5B 77.18(18)
C4A Zr C5B 76.69(17)
C21A Zr C2A 80.53(19)
C21B Zr C2A 117.7(2)
C3A Zr C2A 32.36(17)
C4A Zr C2A 53.7(2)
C5B Zr C2A 107.9(2)
C21A Zr C1B 132.68(17)
C21B Zr C1B 89.03(17)
C3A Zr C1B 103.99(19)
C4A Zr C1B 89.31(18)
C5B Zr C1B 32.88(14)
C2A Zr C1B 136.35(19)
C21A Zr C4B 93.87(18)
C21B Zr C4B 135.93(17)
C3A Zr C4B 85.75(19)
C4A Zr C4B 100.61(18)
C5B Zr C4B 32.45(15)
C2A Zr C4B 106.2(2)
C1B Zr C4B 53.67(15)
C21A Zr C2B 101.93(17)
C21B Zr C2B 82.26(17)
C3A Zr C2B 131.43(18)
C4A Zr C2B 121.73(17)
C5B Zr C2B 54.26(16)
C2A Zr C2B 159.7(2)
C1B Zr C2B 32.43(15)
C4B Zr C2B 53.71(16)
C21A Zr C3B 80.51(18)
C21B Zr C3B 109.16(17)
C3A Zr C3B 117.2(2)
C4A Zr C3B 129.75(18)
C5B Zr C3B 53.53(16)
C2A Zr C3B 131.1(2)
C1B Zr C3B 53.47(15)
C4B Zr C3B 31.83(15)
C2B Zr C3B 32.58(15)
C21A Zr C5A 118.6(2)
C21B Zr C5A 76.6(2)
C3A Zr C5A 53.7(2)
C4A Zr C5A 31.98(19)
C5B Zr C5A 106.6(2)
C2A Zr C5A 53.1(3)
C1B Zr C5A 108.5(2)
C4B Zr C5A 132.6(2)
C2B Zr C5A 135.9(2)
C3B Zr C5A 159.8(2)
C21A Zr C1A 87.4(3)
C21B Zr C1A 85.9(2)
C3A Zr C1A 53.4(2)
C4A Zr C1A 53.1(2)
C5B Zr C1A 127.76(18)
C2A Zr C1A 32.0(2)
C1B Zr C1A 139.9(2)
C4B Zr C1A 137.2(2)
C2B Zr C1A 165.7(3)
C3B Zr C1A 161.7(3)
C5A Zr C1A 31.9(2)
C2A C1A C5A 107.3(5)
C2A C1A C6A 142.2(8)
C5A C1A C6A 110.0(8)
C2A C1A C6C 103.6(9)
C5A C1A C6C 149.1(10)
C6A C1A C6C 39.2(8)
C2A C1A Zr 71.7(3)
C5A C1A Zr 73.0(3)
C6A C1A Zr 125.5(5)
C6C C1A Zr 118.6(9)
C3A C2A C1A 108.6(6)
C3A C2A Zr 71.9(3)
C1A C2A Zr 76.3(3)
C2A C3A C4A 107.8(6)
C2A C3A Zr 75.8(3)
C4A C3A Zr 74.6(3)
C5A C4A C3A 107.9(6)
C5A C4A Zr 76.0(4)
C3A C4A Zr 72.3(3)
C4A C5A C1A 108.4(7)
C4A C5A Zr 72.0(3)
C1A C5A Zr 75.1(4)
N1A C6A C1A 110.1(7)
C6A N1A C7A 113.5(7)
N1C C6C C1A 113.0(10)
C6C N1C C7A 113.6(9)
C8A C7A C12A 120.9(6)
C8A C7A N1C 123.5(9)
C12A C7A N1C 112.7(8)
C8A C7A N1A 115.9(7)
C12A C7A N1A 120.3(6)
N1C C7A N1A 34.8(7)
C7A C8A C9A 119.1(6)
C7A C8A C13A 120.2(5)
C9A C8A C13A 120.6(5)
C10A C9A C8A 120.2(6)
C11A C10A C9A 120.6(6)
C10A C11A C12A 121.2(6)
C11A C12A C7A 117.7(6)
C11A C12A C16A 120.0(6)
C7A C12A C16A 122.2(6)
C15A C13A C14A 109.1(9)
C15A C13A C8A 113.7(7)
C14A C13A C8A 109.3(9)
C18A C16A C12A 113.0(5)
C18A C16A C17A 109.4(6)
C12A C16A C17A 112.4(7)
C22A C21A Zr 124.0(4)
C23A C22A C27A 116.3(6)
C23A C22A C21A 121.8(5)
C27A C22A C21A 121.9(6)
C22A C23A C24A 122.2(6)
C25A C24A C23A 119.5(7)
C26A C25A C24A 119.7(7)
C25A C26A C27A 119.9(7)
C26A C27A C22A 122.2(7)
C2B C1B C5B 108.5(4)
C2B C1B C6B 125.7(4)
C5B C1B C6B 125.7(5)
C2B C1B Zr 74.5(3)
C5B C1B Zr 73.2(2)
C6B C1B Zr 120.4(3)
C1B C2B C3B 106.7(4)
C1B C2B Zr 73.1(3)
C3B C2B Zr 73.8(3)
C4B C3B C2B 108.7(4)
C4B C3B Zr 73.4(3)
C2B C3B Zr 73.6(3)
C3B C4B C5B 109.0(4)
C3B C4B Zr 74.8(3)
C5B C4B Zr 73.3(3)
C4B C5B C1B 107.1(4)
C4B C5B Zr 74.2(3)
C1B C5B Zr 73.9(3)
N1B C6B C1B 122.8(5)
C6B N1B C7B 117.6(4)
C8B C7B C12B 122.7(4)
C8B C7B N1B 118.7(4)
C12B C7B N1B 118.6(4)
C7B C8B C9B 118.2(5)
C7B C8B C13B 122.1(4)
C9B C8B C13B 119.7(4)
C10B C9B C8B 121.0(5)
C11B C10B C9B 119.2(5)
C10B C11B C12B 122.6(5)
C11B C12B C7B 116.3(5)
C11B C12B C16B 121.5(5)
C7B C12B C16B 122.1(5)
C14B C13B C15B 111.5(4)
C14B C13B C8B 110.7(4)
C15B C13B C8B 112.2(4)
C17B C16B C12B 110.9(5)
C17B C16B C18B 110.2(6)
C12B C16B C18B 113.5(5)
C22B C21B Zr 121.9(3)
C27B C22B C23B 115.5(5)
C27B C22B C21B 121.0(5)
C23B C22B C21B 123.4(5)
C24B C23B C22B 122.7(5)
C25B C24B C23B 120.0(6)
C24B C25B C26B 120.6(6)
C25B C26B C27B 119.9(6)
C26B C27B C22B 121.3(6)

loop_
_geom_bond_atom_site_label_1
_geom_bond_atom_site_label_2
_geom_bond_distance
Zr C21A 2.322(5)
Zr C21B 2.324(5)
Zr C3A 2.468(5)
Zr C4A 2.498(5)
Zr C5B 2.510(5)
Zr C2A 2.518(5)
Zr C1B 2.518(4)
Zr C4B 2.521(5)
Zr C2B 2.536(4)
Zr C3B 2.538(5)
Zr C5A 2.548(6)
Zr C1A 2.575(6)
C1A C2A 1.404(11)
C1A C5A 1.408(11)
C1A C6A 1.508(9)
C1A C6C 1.510(9)
C2A C3A 1.390(8)
C3A C4A 1.412(8)
C4A C5A 1.391(8)
C6A N1A 1.246(8)
N1A C7A 1.468(8)
C6C N1C 1.244(9)
N1C C7A 1.448(9)
C7A C8A 1.384(8)
C7A C12A 1.410(9)
C8A C9A 1.393(8)
C8A C13A 1.526(9)
C9A C10A 1.378(9)
C10A C11A 1.362(8)
C11A C12A 1.399(8)
C12A C16A 1.519(8)
C13A C15A 1.466(13)
C13A C14A 1.525(14)
C16A C18A 1.479(9)
C16A C17A 1.519(10)
C21A C22A 1.508(8)
C22A C23A 1.377(8)
C22A C27A 1.399(8)
C23A C24A 1.399(8)
C24A C25A 1.376(9)
C25A C26A 1.373(11)
C26A C27A 1.379(10)
C1B C2B 1.411(7)
C1B C5B 1.423(6)
C1B C6B 1.470(6)
C2B C3B 1.423(7)
C3B C4B 1.387(7)
C4B C5B 1.406(6)
C6B N1B 1.243(5)
N1B C7B 1.439(5)
C7B C8B 1.374(7)
C7B C12B 1.405(7)
C8B C9B 1.394(6)
C8B C13B 1.526(7)
C9B C10B 1.386(7)
C10B C11B 1.362(7)
C11B C12B 1.396(7)
C12B C16B 1.511(7)
C13B C14B 1.515(7)
C13B C15B 1.516(7)
C16B C17B 1.510(8)
C16B C18B 1.524(8)
C21B C22B 1.455(7)
C22B C27B 1.400(7)
C22B C23B 1.400(7)
C23B C24B 1.379(8)
C24B C25B 1.344(9)
C25B C26B 1.368(9)
C26B C27B 1.399(8)

loop_
_geom_torsion_atom_site_label_1
_geom_torsion_atom_site_label_2
_geom_torsion_atom_site_label_3
_geom_torsion_atom_site_label_4
_geom_torsion
C21A Zr C1A C2A 76.1(4)
C21B Zr C1A C2A 173.7(4)
C3A Zr C1A C2A -37.1(3)
C4A Zr C1A C2A -78.7(4)
C5B Zr C1A C2A -59.5(6)
C1B Zr C1A C2A -102.7(6)
C4B Zr C1A C2A -16.8(6)
C2B Zr C1A C2A -152.3(6)
C3B Zr C1A C2A 27.4(9)
C5A Zr C1A C2A -115.4(6)
C21A Zr C1A C5A -168.5(4)
C21B Zr C1A C5A -70.9(4)
C3A Zr C1A C5A 78.3(4)
C4A Zr C1A C5A 36.7(4)
C5B Zr C1A C5A 55.8(6)
C2A Zr C1A C5A 115.4(6)
C1B Zr C1A C5A 12.7(6)
C4B Zr C1A C5A 98.6(6)
C2B Zr C1A C5A -36.9(9)
C3B Zr C1A C5A 142.8(6)
C21A Zr C1A C6A -65.7(8)
C21B Zr C1A C6A 31.8(8)
C3A Zr C1A C6A -178.9(10)
C4A Zr C1A C6A 139.5(9)
C5B Zr C1A C6A 158.6(7)
C2A Zr C1A C6A -141.8(11)
C1B Zr C1A C6A 115.5(7)
C4B Zr C1A C6A -158.6(6)
C2B Zr C1A C6A 65.9(12)
C3B Zr C1A C6A -114.4(8)
C5A Zr C1A C6A 102.8(10)
C21A Zr C1A C6C -19.8(9)
C21B Zr C1A C6C 77.8(9)
C3A Zr C1A C6C -133.0(10)
C4A Zr C1A C6C -174.5(10)
C5B Zr C1A C6C -155.4(8)
C2A Zr C1A C6C -95.9(11)
C1B Zr C1A C6C 161.4(8)
C4B Zr C1A C6C -112.7(9)
C2B Zr C1A C6C 111.9(12)
C3B Zr C1A C6C -68.4(11)
C5A Zr C1A C6C 148.7(11)
C5A C1A C2A C3A 0.4(7)
C6A C1A C2A C3A -169.9(9)
C6C C1A C2A C3A -178.8(9)
Zr C1A C2A C3A 65.2(4)
C5A C1A C2A Zr -64.8(4)
C6A C1A C2A Zr 124.9(10)
C6C C1A C2A Zr 116.0(9)
C21A Zr C2A C3A 144.4(5)
C21B Zr C2A C3A -122.3(5)
C4A Zr C2A C3A -38.4(4)
C5B Zr C2A C3A 19.1(5)
C1B Zr C2A C3A -0.8(6)
C4B Zr C2A C3A 53.0(5)
C2B Zr C2A C3A 45.6(8)
C3B Zr C2A C3A 75.9(5)
C5A Zr C2A C3A -78.5(5)
C1A Zr C2A C3A -115.2(6)
C21A Zr C2A C1A -100.5(5)
C21B Zr C2A C1A -7.1(5)
C3A Zr C2A C1A 115.2(6)
C4A Zr C2A C1A 76.8(5)
C5B Zr C2A C1A 134.3(4)
C1B Zr C2A C1A 114.3(5)
C4B Zr C2A C1A 168.2(4)
C2B Zr C2A C1A 160.7(5)
C3B Zr C2A C1A -168.9(4)
C5A Zr C2A C1A 36.6(4)
C1A C2A C3A C4A 0.3(6)
Zr C2A C3A C4A 68.4(4)
C1A C2A C3A Zr -68.1(4)
C21A Zr C3A C2A -36.9(5)
C21B Zr C3A C2A 78.6(5)
C4A Zr C3A C2A 113.4(6)
C5B Zr C3A C2A -161.4(5)
C1B Zr C3A C2A 179.4(5)
C4B Zr C3A C2A -129.7(5)
C2B Zr C3A C2A -160.7(4)
C3B Zr C3A C2A -124.7(5)
C5A Zr C3A C2A 76.6(5)
C1A Zr C3A C2A 36.7(5)
C21A Zr C3A C4A -150.3(3)
C21B Zr C3A C4A -34.8(4)
C5B Zr C3A C4A 85.2(3)
C2A Zr C3A C4A -113.4(6)
C1B Zr C3A C4A 66.0(3)
C4B Zr C3A C4A 116.9(3)
C2B Zr C3A C4A 85.9(4)
C3B Zr C3A C4A 121.9(3)
C5A Zr C3A C4A -36.8(4)
C1A Zr C3A C4A -76.7(4)
C2A C3A C4A C5A -0.9(6)
Zr C3A C4A C5A 68.3(4)
C2A C3A C4A Zr -69.1(4)
C21A Zr C4A C5A -73.0(6)
C21B Zr C4A C5A 39.3(5)
C3A Zr C4A C5A -114.3(6)
C5B Zr C4A C5A 158.8(5)
C2A Zr C4A C5A -76.8(5)
C1B Zr C4A C5A 128.1(5)
C4B Zr C4A C5A -179.1(5)
C2B Zr C4A C5A 127.2(4)
C3B Zr C4A C5A 166.5(4)
C1A Zr C4A C5A -36.6(4)
C21A Zr C4A C3A 41.3(4)
C21B Zr C4A C3A 153.6(3)
C5B Zr C4A C3A -86.9(3)
C2A Zr C4A C3A 37.6(4)
C1B Zr C4A C3A -117.5(3)
C4B Zr C4A C3A -64.8(3)
C2B Zr C4A C3A -118.5(3)
C3B Zr C4A C3A -79.2(4)
C5A Zr C4A C3A 114.3(6)
C1A Zr C4A C3A 77.7(4)
C3A C4A C5A C1A 1.1(7)
Zr C4A C5A C1A 66.9(5)
C3A C4A C5A Zr -65.8(4)
C2A C1A C5A C4A -0.9(7)
C6A C1A C5A C4A 172.8(5)
C6C C1A C5A C4A 177.5(18)
Zr C1A C5A C4A -64.9(4)
C2A C1A C5A Zr 64.0(4)
C6A C1A C5A Zr -122.3(5)
C6C C1A C5A Zr -117.6(19)
C21A Zr C5A C4A 128.5(4)
C21B Zr C5A C4A -140.4(5)
C3A Zr C5A C4A 38.1(3)
C5B Zr C5A C4A -21.5(5)
C2A Zr C5A C4A 78.7(4)
C1B Zr C5A C4A -56.0(5)
C4B Zr C5A C4A 1.2(6)
C2B Zr C5A C4A -76.9(5)
C3B Zr C5A C4A -31.3(9)
C1A Zr C5A C4A 115.4(6)
C21A Zr C5A C1A 13.1(5)
C21B Zr C5A C1A 104.2(5)
C3A Zr C5A C1A -77.4(4)
C4A Zr C5A C1A -115.4(6)
C5B Zr C5A C1A -137.0(4)
C2A Zr C5A C1A -36.7(4)
C1B Zr C5A C1A -171.4(4)
C4B Zr C5A C1A -114.2(5)
C2B Zr C5A C1A 167.7(4)
C3B Zr C5A C1A -146.7(6)
C2A C1A C6A N1A -9.4(15)
C5A C1A C6A N1A -179.5(8)
C6C C1A C6A N1A 4.3(16)
Zr C1A C6A N1A 97.6(9)
C1A C6A N1A C7A 176.3(7)
C2A C1A C6C N1C 174.4(14)
C5A C1A C6C N1C -4(3)
C6A C1A C6C N1C 3.0(12)
Zr C1A C6C N1C -109.2(16)
C1A C6C N1C C7A -169.4(13)
C6C N1C C7A C8A 88.2(16)
C6C N1C C7A C12A -110.6(15)
C6C N1C C7A N1A 0.2(15)
C6A N1A C7A C8A -103.3(10)
C6A N1A C7A C12A 95.7(10)
C6A N1A C7A N1C 8.8(14)
C12A C7A C8A C9A -4.1(10)
N1C C7A C8A C9A 155.7(9)
N1A C7A C8A C9A -165.0(6)
C12A C7A C8A C13A 178.6(7)
N1C C7A C8A C13A -21.6(13)
N1A C7A C8A C13A 17.7(10)
C7A C8A C9A C10A 4.6(10)
C13A C8A C9A C10A -178.1(7)
C8A C9A C10A C11A -4.2(10)
C9A C10A C11A C12A 3.1(10)
C10A C11A C12A C7A -2.5(9)
C10A C11A C12A C16A 179.6(6)
C8A C7A C12A C11A 3.0(10)
N1C C7A C12A C11A -158.8(8)
N1A C7A C12A C11A 163.1(6)
C8A C7A C12A C16A -179.2(7)
N1C C7A C12A C16A 19.0(11)
N1A C7A C12A C16A -19.1(10)
C7A C8A C13A C15A -118.9(10)
C9A C8A C13A C15A 63.9(12)
C7A C8A C13A C14A 119.0(9)
C9A C8A C13A C14A -58.3(11)
C11A C12A C16A C18A -75.0(8)
C7A C12A C16A C18A 107.2(7)
C11A C12A C16A C17A 49.4(9)
C7A C12A C16A C17A -128.4(7)
C21B Zr C21A C22A -168.5(5)
C3A Zr C21A C22A -32.5(5)
C4A Zr C21A C22A -54.6(6)
C5B Zr C21A C22A 53.8(5)
C2A Zr C21A C22A -51.5(5)
C1B Zr C21A C22A 96.0(5)
C4B Zr C21A C22A 54.2(5)
C2B Zr C21A C22A 107.9(5)
C3B Zr C21A C22A 83.2(5)
C5A Zr C21A C22A -89.8(5)
C1A Zr C21A C22A -82.9(5)
Zr C21A C22A C23A -72.6(7)
Zr C21A C22A C27A 106.7(6)
C27A C22A C23A C24A 1.1(9)
C21A C22A C23A C24A -179.6(6)
C22A C23A C24A C25A -0.4(10)
C23A C24A C25A C26A 1.8(11)
C24A C25A C26A C27A -4.1(12)
C25A C26A C27A C22A 5.0(13)
C23A C22A C27A C26A -3.5(10)
C21A C22A C27A C26A 177.2(7)
C21A Zr C1B C2B 22.1(4)
C21B Zr C1B C2B -77.0(3)
C3A Zr C1B C2B 151.6(3)
C4A Zr C1B C2B -178.6(3)
C5B Zr C1B C2B 115.4(4)
C2A Zr C1B C2B 152.0(4)
C4B Zr C1B C2B 77.7(3)
C3B Zr C1B C2B 37.9(3)
C5A Zr C1B C2B -152.5(3)
C1A Zr C1B C2B -159.5(3)
C21A Zr C1B C5B -93.3(3)
C21B Zr C1B C5B 167.6(3)
C3A Zr C1B C5B 36.2(3)
C4A Zr C1B C5B 66.1(3)
C2A Zr C1B C5B 36.7(4)
C4B Zr C1B C5B -37.6(3)
C2B Zr C1B C5B -115.4(4)
C3B Zr C1B C5B -77.5(3)
C5A Zr C1B C5B 92.1(3)
C1A Zr C1B C5B 85.1(4)
C21A Zr C1B C6B 144.7(4)
C21B Zr C1B C6B 45.6(4)
C3A Zr C1B C6B -85.8(4)
C4A Zr C1B C6B -55.9(4)
C5B Zr C1B C6B -122.0(5)
C2A Zr C1B C6B -85.4(5)
C4B Zr C1B C6B -159.7(5)
C2B Zr C1B C6B 122.6(5)
C3B Zr C1B C6B 160.5(5)
C5A Zr C1B C6B -29.9(4)
C1A Zr C1B C6B -36.9(6)
C5B C1B C2B C3B -0.8(5)
C6B C1B C2B C3B 176.8(4)
Zr C1B C2B C3B -66.7(3)
C5B C1B C2B Zr 65.9(3)
C6B C1B C2B Zr -116.5(4)
C21A Zr C2B C1B -163.6(3)
C21B Zr C2B C1B 100.5(3)
C3A Zr C2B C1B -38.0(4)
C4A Zr C2B C1B 1.7(4)
C5B Zr C2B C1B -37.2(3)
C2A Zr C2B C1B -68.7(6)
C4B Zr C2B C1B -77.6(3)
C3B Zr C2B C1B -113.7(4)
C5A Zr C2B C1B 39.0(4)
C1A Zr C2B C1B 66.1(8)
C21A Zr C2B C3B -49.9(3)
C21B Zr C2B C3B -145.8(3)
C3A Zr C2B C3B 75.6(4)
C4A Zr C2B C3B 115.4(3)
C5B Zr C2B C3B 76.5(3)
C2A Zr C2B C3B 45.0(7)
C1B Zr C2B C3B 113.7(4)
C4B Zr C2B C3B 36.1(3)
C5A Zr C2B C3B 152.7(3)
C1A Zr C2B C3B 179.8(7)
C1B C2B C3B C4B 0.7(5)
Zr C2B C3B C4B -65.5(4)
C1B C2B C3B Zr 66.2(3)
C21A Zr C3B C4B -113.5(3)
C21B Zr C3B C4B 152.0(3)
C3A Zr C3B C4B -9.4(3)
C4A Zr C3B C4B 27.7(4)
C5B Zr C3B C4B 37.0(3)
C2A Zr C3B C4B -45.1(4)
C1B Zr C3B C4B 78.2(3)
C2B Zr C3B C4B 115.9(4)
C5A Zr C3B C4B 48.6(7)
C1A Zr C3B C4B -64.0(7)
C21A Zr C3B C2B 130.6(3)
C21B Zr C3B C2B 36.1(3)
C3A Zr C3B C2B -125.2(3)
C4A Zr C3B C2B -88.2(4)
C5B Zr C3B C2B -78.9(3)
C2A Zr C3B C2B -161.0(3)
C1B Zr C3B C2B -37.7(3)
C4B Zr C3B C2B -115.9(4)
C5A Zr C3B C2B -67.2(7)
C1A Zr C3B C2B -179.9(5)
C2B C3B C4B C5B -0.3(6)
Zr C3B C4B C5B -65.9(3)
C2B C3B C4B Zr 65.7(3)
C21A Zr C4B C3B 65.0(3)
C21B Zr C4B C3B -39.7(4)
C3A Zr C4B C3B 171.7(3)
C4A Zr C4B C3B -158.7(3)
C5B Zr C4B C3B -115.7(4)
C2A Zr C4B C3B 146.3(3)
C1B Zr C4B C3B -77.5(3)
C2B Zr C4B C3B -37.0(3)
C5A Zr C4B C3B -159.4(3)
C1A Zr C4B C3B 155.4(4)
C21A Zr C4B C5B -179.3(3)
C21B Zr C4B C5B 76.0(4)
C3A Zr C4B C5B -72.7(3)
C4A Zr C4B C5B -43.0(3)
C2A Zr C4B C5B -98.1(3)
C1B Zr C4B C5B 38.2(3)
C2B Zr C4B C5B 78.7(3)
C3B Zr C4B C5B 115.7(4)
C5A Zr C4B C5B -43.7(4)
C1A Zr C4B C5B -88.9(4)
C3B C4B C5B C1B -0.2(5)
Zr C4B C5B C1B -67.1(3)
C3B C4B C5B Zr 66.9(4)
C2B C1B C5B C4B 0.7(5)
C6B C1B C5B C4B -176.9(4)
Zr C1B C5B C4B 67.3(3)
C2B C1B C5B Zr -66.7(3)
C6B C1B C5B Zr 115.7(4)
C21A Zr C5B C4B 0.8(4)
C21B Zr C5B C4B -128.0(3)
C3A Zr C5B C4B 102.5(3)
C4A Zr C5B C4B 136.4(3)
C2A Zr C5B C4B 92.1(3)
C1B Zr C5B C4B -113.5(4)
C2B Zr C5B C4B -76.9(3)
C3B Zr C5B C4B -36.2(3)
C5A Zr C5B C4B 147.9(3)
C1A Zr C5B C4B 120.8(4)
C21A Zr C5B C1B 114.4(3)
C21B Zr C5B C1B -14.5(3)
C3A Zr C5B C1B -144.0(3)
C4A Zr C5B C1B -110.1(3)
C2A Zr C5B C1B -154.3(3)
C4B Zr C5B C1B 113.5(4)
C2B Zr C5B C1B 36.7(3)
C3B Zr C5B C1B 77.3(3)
C5A Zr C5B C1B -98.5(3)
C1A Zr C5B C1B -125.7(4)
C2B C1B C6B N1B 177.8(5)
C5B C1B C6B N1B -5.0(7)
Zr C1B C6B N1B 85.5(5)
C1B C6B N1B C7B 173.6(4)
C6B N1B C7B C8B -84.0(6)
C6B N1B C7B C12B 97.3(6)
C12B C7B C8B C9B 0.5(7)
N1B C7B C8B C9B -178.1(4)
C12B C7B C8B C13B 178.0(5)
N1B C7B C8B C13B -0.6(7)
C7B C8B C9B C10B -1.7(7)
C13B C8B C9B C10B -179.2(5)
C8B C9B C10B C11B 2.6(8)
C9B C10B C11B C12B -2.5(8)
C10B C11B C12B C7B 1.4(8)
C10B C11B C12B C16B 178.2(5)
C8B C7B C12B C11B -0.4(7)
N1B C7B C12B C11B 178.3(4)
C8B C7B C12B C16B -177.2(5)
N1B C7B C12B C16B 1.4(7)
C7B C8B C13B C14B 103.4(5)
C9B C8B C13B C14B -79.2(6)
C7B C8B C13B C15B -131.3(5)
C9B C8B C13B C15B 46.1(6)
C11B C12B C16B C17B -69.7(7)
C7B C12B C16B C17B 107.0(7)
C11B C12B C16B C18B 55.0(7)
C7B C12B C16B C18B -128.3(6)
C21A Zr C21B C22B -64.2(4)
C3A Zr C21B C22B 176.3(4)
C4A Zr C21B C22B 157.8(4)
C5B Zr C21B C22B 76.5(5)
C2A Zr C21B C22B -147.4(4)
C1B Zr C21B C22B 68.7(4)
C4B Zr C21B C22B 39.1(5)
C2B Zr C21B C22B 36.9(4)
C3B Zr C21B C22B 18.2(5)
C5A Zr C21B C22B 178.0(5)
C1A Zr C21B C22B -151.1(5)
Zr C21B C22B C27B 73.9(6)
Zr C21B C22B C23B -108.3(5)
C27B C22B C23B C24B 0.3(8)
C21B C22B C23B C24B -177.6(5)
C22B C23B C24B C25B -0.1(9)
C23B C24B C25B C26B 0.3(10)
C24B C25B C26B C27B -0.7(9)
C25B C26B C27B C22B 1.0(9)
C23B C22B C27B C26B -0.7(8)
C21B C22B C27B C26B 177.2(5)
